data_7715045
loop_
_publ_author_name
'Al-Shewiki, Rasha K'
'Weheabby, Saddam'
'Uhlig, Nell'
'Korb, Marcus'
'Pester, Tom'
'Zahn, Stefan'
'Grecchi, S.'
'Mussini, P. R.'
'R&#xfc;ffer, Tobias'
'Lang, Heinrich'

_publ_section_title
;
 Cobalt(III)-containing penta-dentate "helmet"-type phthalogens:
 synthesis, solid-state structures and their thermal and electrochemical
 characterization.
;
_journal_issue 8
_journal_name_full 'Dalton transactions (Cambridge, England : 2003)'
_journal_page_first 3836
_journal_page_last 3854
_journal_paper_doi 10.1039/d3dt03950a
_journal_volume 53
_journal_year 2024
_chemical_formula_moiety 'C32 H16 Co N8'
_chemical_formula_sum 'C32 H16 Co N8'
_chemical_formula_weight 571.46
_space_group_crystal_system monoclinic
_space_group_IT_number 14
_space_group_name_Hall '-P 2yn'
_space_group_name_H-M_alt 'P 1 21/n 1'
_atom_sites_solution_hydrogens geom
_audit_creation_method SHELXL-2013
_audit_update_record
;
2023-09-29 deposited with the CCDC.	2024-01-25 downloaded from the CCDC.
;
_cell_angle_alpha 90
_cell_angle_beta 105.818(6)
_cell_angle_gamma 90
_cell_formula_units_Z 2
_cell_length_a 14.5319(9)
_cell_length_b 4.7748(3)
_cell_length_c 17.1718(9)
_cell_measurement_reflns_used 1815
_cell_measurement_temperature 120
_cell_measurement_theta_max 65.8860
_cell_measurement_theta_min 4.6720
_cell_volume 1146.38(12)
_computing_cell_refinement 'CrysAlisPro 1.171.40.43a (Rigaku OD, 2019)'
_computing_data_collection 'CrysAlisPro 1.171.40.43a (Rigaku OD, 2019)'
_computing_data_reduction 'CrysAlisPro 1.171.40.43a (Rigaku OD, 2019)'
_computing_structure_refinement 'SHELXL-2013 (Sheldrick, 2013)'
_computing_structure_solution 'SHELXS-2013 (Sheldrick, 2013)'
_diffrn_ambient_temperature 120
_diffrn_measured_fraction_theta_full 0.949
_diffrn_measured_fraction_theta_max 0.977
_diffrn_measurement_device_type 'oxford gemini s'
_diffrn_measurement_method '\w scans'
_diffrn_radiation_type CuK\a
_diffrn_radiation_wavelength 1.54184
_diffrn_reflns_av_R_equivalents 0.0403
_diffrn_reflns_av_unetI/netI 0.0525
_diffrn_reflns_Laue_measured_fraction_full 0.949
_diffrn_reflns_Laue_measured_fraction_max 0.977
_diffrn_reflns_limit_h_max 15
_diffrn_reflns_limit_h_min -17
_diffrn_reflns_limit_k_max 5
_diffrn_reflns_limit_k_min -5
_diffrn_reflns_limit_l_max 20
_diffrn_reflns_limit_l_min -15
_diffrn_reflns_number 4539
_diffrn_reflns_point_group_measured_fraction_full 0.949
_diffrn_reflns_point_group_measured_fraction_max 0.977
_diffrn_reflns_theta_full 67.684
_diffrn_reflns_theta_max 66.352
_diffrn_reflns_theta_min 3.541
_exptl_absorpt_coefficient_mu 6.223
_exptl_absorpt_correction_T_max 1.00000
_exptl_absorpt_correction_T_min 0.48374
_exptl_absorpt_correction_type multi-scan
_exptl_absorpt_process_details
;
CrysAlisPro 1.171.40.43a (Rigaku Oxford Diffraction, 2019)
Empirical absorption correction using spherical harmonics,
 implemented in SCALE3 ABSPACK scaling algorithm.
;
_exptl_crystal_colour purple
_exptl_crystal_density_diffrn 1.656
_exptl_crystal_description block
_exptl_crystal_F_000 582
_exptl_crystal_size_max 0.16
_exptl_crystal_size_mid 0.12
_exptl_crystal_size_min 0.1
_refine_diff_density_max 0.395
_refine_diff_density_min -0.366
_refine_diff_density_rms 0.069
_refine_ls_extinction_method none
_refine_ls_goodness_of_fit_ref 1.020
_refine_ls_hydrogen_treatment constr
_refine_ls_matrix_type full
_refine_ls_number_parameters 187
_refine_ls_number_reflns 1977
_refine_ls_number_restraints 0
_refine_ls_restrained_S_all 1.020
_refine_ls_R_factor_all 0.0499
_refine_ls_R_factor_gt 0.0420
_refine_ls_shift/su_max 0.000
_refine_ls_shift/su_mean 0.000
_refine_ls_structure_factor_coef Fsqd
_refine_ls_weighting_details 'w=1/[\s^2^(Fo^2^)+(0.0637P)^2^+0.0808P] where P=(Fo^2^+2Fc^2^)/3'
_refine_ls_weighting_scheme calc
_refine_ls_wR_factor_gt 0.1069
_refine_ls_wR_factor_ref 0.1145
_reflns_Friedel_coverage 0.000
_reflns_number_gt 1708
_reflns_number_total 1977
_reflns_threshold_expression 'I > 2\s(I)'
_cod_data_source_file d3dt03950a2.cif
_cod_data_source_block shelx
_cod_depositor_comments 'Adding full bibliography for 7715044--7715048.cif.'
_cod_original_sg_symbol_H-M 'P 21/n'
_cod_database_code 7715045
_shelx_space_group_comment
;
The symmetry employed for this shelxl refinement is uniquely defined
by the following loop, which should always be used as a source of
symmetry information in preference to the above space-group names.
They are only intended as comments.
;
_oxdiff_exptl_absorpt_empirical_full_min 0.668
_oxdiff_exptl_absorpt_empirical_full_max 2.087
_oxdiff_exptl_absorpt_empirical_details
;
Empirical correction (ABSPACK) includes:
- Absorption correction using spherical harmonics
- Frame scaling
;
_shelxl_version_number 2013-4

loop_
_space_group_symop_operation_xyz
'x, y, z'
'-x+1/2, y+1/2, -z+1/2'
'-x, -y, -z'
'x-1/2, -y-1/2, z-1/2'

loop_
_atom_site_label
_atom_site_type_symbol
_atom_site_fract_x
_atom_site_fract_y
_atom_site_fract_z
_atom_site_U_iso_or_equiv
_atom_site_adp_type
_atom_site_occupancy
_atom_site_site_symmetry_order
_atom_site_calc_flag
_atom_site_refinement_flags_posn
_atom_site_refinement_flags_adp
_atom_site_refinement_flags_occupancy
_atom_site_disorder_assembly
_atom_site_disorder_group
C1 C -0.09105(19) 0.4281(6) -0.11923(17) 0.0225(6) Uani 1 1 d . . . . .
C2 C -0.0910(2) 0.5411(6) -0.19758(18) 0.0239(6) Uani 1 1 d . . . . .
C3 C -0.14705(19) 0.7462(6) -0.24557(17) 0.0265(6) Uani 1 1 d . . . . .
H3 H -0.1941 0.8410 -0.2287 0.032 Uiso 1 1 calc R U . . .
C4 C -0.1300(2) 0.8035(7) -0.31934(17) 0.0289(7) Uani 1 1 d . . . . .
H4 H -0.1656 0.9410 -0.3526 0.035 Uiso 1 1 calc R U . . .
C5 C -0.0597(2) 0.6571(7) -0.34451(17) 0.0288(7) Uani 1 1 d . . . . .
H5 H -0.0503 0.6976 -0.3948 0.035 Uiso 1 1 calc R U . . .
C6 C -0.0039(2) 0.4541(7) -0.29671(18) 0.0265(6) Uani 1 1 d . . . . .
H6 H 0.0434 0.3599 -0.3135 0.032 Uiso 1 1 calc R U . . .
C7 C -0.02109(19) 0.3958(6) -0.22258(17) 0.0238(6) Uani 1 1 d . . . . .
C8 C 0.02067(19) 0.1983(6) -0.15817(16) 0.0230(6) Uani 1 1 d . . . . .
C9 C 0.12762(19) -0.1516(6) -0.10216(16) 0.0218(6) Uani 1 1 d . . . . .
C10 C 0.20645(19) -0.3383(6) -0.10235(17) 0.0242(6) Uani 1 1 d . . . . .
C11 C 0.2626(2) -0.3715(6) -0.15596(17) 0.0273(6) Uani 1 1 d . . . . .
H11 H 0.2519 -0.2640 -0.2027 0.033 Uiso 1 1 calc R U . . .
C12 C 0.3349(2) -0.5707(7) -0.13707(19) 0.0298(7) Uani 1 1 d . . . . .
H12 H 0.3734 -0.5972 -0.1717 0.036 Uiso 1 1 calc R U . . .
C13 C 0.3507(2) -0.7320(7) -0.06678(18) 0.0297(7) Uani 1 1 d . . . . .
H13 H 0.3998 -0.8633 -0.0556 0.036 Uiso 1 1 calc R U . . .
C14 C 0.29532(19) -0.7019(6) -0.01330(17) 0.0268(6) Uani 1 1 d . . . . .
H14 H 0.3057 -0.8105 0.0333 0.032 Uiso 1 1 calc R U . . .
C15 C 0.2228(2) -0.4998(5) -0.03274(18) 0.0223(6) Uani 1 1 d . . . . .
C16 C 0.15377(19) -0.4086(6) 0.00924(16) 0.0234(6) Uani 1 1 d . . . . .
N1 N -0.02412(16) 0.2209(5) -0.09722(13) 0.0216(5) Uani 1 1 d . . . . .
N2 N 0.09185(16) 0.0273(5) -0.16093(14) 0.0222(5) Uani 1 1 d . . . . .
N3 N 0.09859(15) -0.1966(5) -0.03291(14) 0.0229(5) Uani 1 1 d . . . . .
N8 N -0.15052(17) 0.5223(5) -0.07871(15) 0.0240(6) Uani 1 1 d . . . . .
Co1 Co 0.0000 0.0000 0.0000 0.0197(2) Uani 1 2 d S . P . .

loop_
_atom_site_aniso_label
_atom_site_aniso_U_11
_atom_site_aniso_U_22
_atom_site_aniso_U_33
_atom_site_aniso_U_23
_atom_site_aniso_U_13
_atom_site_aniso_U_12
C1 0.0174(13) 0.0284(14) 0.0225(13) -0.0010(12) 0.0068(11) -0.0004(12)
C2 0.0174(13) 0.0283(14) 0.0269(15) -0.0009(12) 0.0076(12) -0.0053(12)
C3 0.0186(13) 0.0327(15) 0.0297(15) 0.0019(13) 0.0092(12) -0.0007(13)
C4 0.0224(13) 0.0340(16) 0.0293(15) 0.0057(13) 0.0056(12) -0.0013(13)
C5 0.0229(14) 0.0380(17) 0.0273(14) 0.0034(13) 0.0098(12) -0.0064(14)
C6 0.0221(14) 0.0341(15) 0.0255(15) -0.0002(12) 0.0100(12) -0.0009(13)
C7 0.0204(13) 0.0264(15) 0.0253(14) -0.0025(12) 0.0075(11) -0.0027(13)
C8 0.0182(12) 0.0263(14) 0.0254(14) -0.0027(12) 0.0077(11) -0.0047(12)
C9 0.0186(12) 0.0267(14) 0.0222(13) -0.0026(11) 0.0090(11) -0.0021(12)
C10 0.0174(12) 0.0262(14) 0.0300(14) -0.0045(12) 0.0081(11) -0.0027(12)
C11 0.0260(14) 0.0327(16) 0.0251(14) -0.0013(13) 0.0105(12) 0.0020(14)
C12 0.0217(14) 0.0382(16) 0.0335(16) -0.0061(14) 0.0142(13) 0.0010(14)
C13 0.0221(14) 0.0330(16) 0.0358(16) -0.0026(13) 0.0106(13) 0.0054(13)
C14 0.0226(13) 0.0321(16) 0.0258(14) -0.0016(12) 0.0066(12) 0.0001(13)
C15 0.0173(13) 0.0270(15) 0.0240(14) -0.0051(11) 0.0078(12) -0.0018(11)
C16 0.0180(13) 0.0299(15) 0.0236(13) -0.0029(12) 0.0078(11) -0.0028(13)
N1 0.0182(10) 0.0256(12) 0.0232(11) 0.0013(10) 0.0096(9) 0.0013(10)
N2 0.0181(11) 0.0266(12) 0.0232(12) -0.0026(9) 0.0078(10) -0.0014(10)
N3 0.0172(10) 0.0282(12) 0.0245(11) 0.0003(10) 0.0075(9) 0.0001(10)
N8 0.0185(11) 0.0309(13) 0.0238(12) -0.0005(10) 0.0082(10) 0.0001(10)
Co1 0.0158(3) 0.0249(4) 0.0205(3) 0.0003(2) 0.0084(2) 0.0005(3)

loop_
_atom_type_symbol
_atom_type_description
_atom_type_scat_dispersion_real
_atom_type_scat_dispersion_imag
_atom_type_scat_source
C C 0.0181 0.0091 'International Tables Vol C Tables 4.2.6.8 and 6.1.1.4'
N N 0.0311 0.0180 'International Tables Vol C Tables 4.2.6.8 and 6.1.1.4'
Co Co -2.3653 3.6143 'International Tables Vol C Tables 4.2.6.8 and 6.1.1.4'
H H 0.0000 0.0000 'International Tables Vol C Tables 4.2.6.8 and 6.1.1.4'

loop_
_geom_angle_atom_site_label_1
_geom_angle_atom_site_label_2
_geom_angle_atom_site_label_3
_geom_angle
_geom_angle_site_symmetry_1
_geom_angle_site_symmetry_3
_geom_angle_publ_flag
N8 C1 N1 128.1(3) . . ?
N8 C1 C2 121.7(3) . . ?
N1 C1 C2 110.2(2) . . ?
C7 C2 C3 121.8(3) . . ?
C7 C2 C1 106.6(3) . . ?
C3 C2 C1 131.5(3) . . ?
C4 C3 C2 117.3(3) . . ?
C4 C3 H3 121.3 . . ?
C2 C3 H3 121.3 . . ?
C3 C4 C5 120.8(3) . . ?
C3 C4 H4 119.6 . . ?
C5 C4 H4 119.6 . . ?
C6 C5 C4 121.8(3) . . ?
C6 C5 H5 119.1 . . ?
C4 C5 H5 119.1 . . ?
C5 C6 C7 117.5(3) . . ?
C5 C6 H6 121.3 . . ?
C7 C6 H6 121.3 . . ?
C6 C7 C2 120.7(3) . . ?
C6 C7 C8 133.2(3) . . ?
C2 C7 C8 106.1(2) . . ?
N2 C8 N1 127.4(3) . . ?
N2 C8 C7 122.6(2) . . ?
N1 C8 C7 110.0(2) . . ?
N2 C9 N3 127.7(2) . . ?
N2 C9 C10 122.9(2) . . ?
N3 C9 C10 109.4(2) . . ?
C15 C10 C11 120.8(3) . . ?
C15 C10 C9 106.8(2) . . ?
C11 C10 C9 132.4(3) . . ?
C12 C11 C10 117.7(3) . . ?
C12 C11 H11 121.1 . . ?
C10 C11 H11 121.1 . . ?
C11 C12 C13 121.0(3) . . ?
C11 C12 H12 119.5 . . ?
C13 C12 H12 119.5 . . ?
C14 C13 C12 121.9(3) . . ?
C14 C13 H13 119.1 . . ?
C12 C13 H13 119.1 . . ?
C13 C14 C15 116.7(3) . . ?
C13 C14 H14 121.7 . . ?
C15 C14 H14 121.7 . . ?
C10 C15 C14 122.0(3) . . ?
C10 C15 C16 106.4(2) . . ?
C14 C15 C16 131.7(3) . . ?
N8 C16 N3 128.3(3) 3 . ?
N8 C16 C15 121.6(3) 3 . ?
N3 C16 C15 110.1(2) . . ?
C1 N1 C8 107.1(2) . . ?
C1 N1 Co1 125.75(18) . . ?
C8 N1 Co1 127.13(19) . . ?
C9 N2 C8 121.3(2) . . ?
C16 N3 C9 107.3(2) . . ?
C16 N3 Co1 125.57(18) . . ?
C9 N3 Co1 127.12(19) . . ?
C16 N8 C1 121.5(3) 3 . ?
N3 Co1 N3 180.0 . 3 ?
N3 Co1 N1 89.24(9) . . ?
N3 Co1 N1 90.76(9) 3 . ?
N3 Co1 N1 90.76(9) . 3 ?
N3 Co1 N1 89.24(9) 3 3 ?
N1 Co1 N1 180.0 . 3 ?

loop_
_geom_bond_atom_site_label_1
_geom_bond_atom_site_label_2
_geom_bond_distance
_geom_bond_site_symmetry_2
_geom_bond_publ_flag
C1 N8 1.327(4) . ?
C1 N1 1.367(4) . ?
C1 C2 1.450(4) . ?
C2 C7 1.391(4) . ?
C2 C3 1.392(4) . ?
C3 C4 1.383(4) . ?
C3 H3 0.9300 . ?
C4 C5 1.400(4) . ?
C4 H4 0.9300 . ?
C5 C6 1.381(4) . ?
C5 H5 0.9300 . ?
C6 C7 1.391(4) . ?
C6 H6 0.9300 . ?
C7 C8 1.454(4) . ?
C8 N2 1.329(4) . ?
C8 N1 1.379(4) . ?
C9 N2 1.316(4) . ?
C9 N3 1.383(3) . ?
C9 C10 1.453(4) . ?
C10 C15 1.387(4) . ?
C10 C11 1.395(4) . ?
C11 C12 1.389(4) . ?
C11 H11 0.9300 . ?
C12 C13 1.397(5) . ?
C12 H12 0.9300 . ?
C13 C14 1.384(4) . ?
C13 H13 0.9300 . ?
C14 C15 1.401(4) . ?
C14 H14 0.9300 . ?
C15 C16 1.453(4) . ?
C16 N8 1.323(4) 3 ?
C16 N3 1.369(4) . ?
N1 Co1 1.924(2) . ?
N3 Co1 1.922(2) . ?
N8 C16 1.323(4) 3 ?
Co1 N3 1.922(2) 3 ?
Co1 N1 1.924(2) 3 ?

loop_
_geom_torsion_atom_site_label_1
_geom_torsion_atom_site_label_2
_geom_torsion_atom_site_label_3
_geom_torsion_atom_site_label_4
_geom_torsion
_geom_torsion_site_symmetry_1
_geom_torsion_site_symmetry_2
_geom_torsion_site_symmetry_3
_geom_torsion_site_symmetry_4
_geom_torsion_publ_flag
N8 C1 C2 C7 -179.7(3) . . . . ?
N1 C1 C2 C7 -0.2(3) . . . . ?
N8 C1 C2 C3 -1.5(5) . . . . ?
N1 C1 C2 C3 178.0(3) . . . . ?
C7 C2 C3 C4 -0.8(4) . . . . ?
C1 C2 C3 C4 -178.8(3) . . . . ?
C2 C3 C4 C5 0.8(4) . . . . ?
C3 C4 C5 C6 -1.0(5) . . . . ?
C4 C5 C6 C7 1.1(5) . . . . ?
C5 C6 C7 C2 -1.0(4) . . . . ?
C5 C6 C7 C8 178.8(3) . . . . ?
C3 C2 C7 C6 0.9(4) . . . . ?
C1 C2 C7 C6 179.4(3) . . . . ?
C3 C2 C7 C8 -179.0(3) . . . . ?
C1 C2 C7 C8 -0.5(3) . . . . ?
C6 C7 C8 N2 1.6(5) . . . . ?
C2 C7 C8 N2 -178.6(2) . . . . ?
C6 C7 C8 N1 -178.7(3) . . . . ?
C2 C7 C8 N1 1.2(3) . . . . ?
N2 C9 C10 C15 -178.4(3) . . . . ?
N3 C9 C10 C15 1.1(3) . . . . ?
N2 C9 C10 C11 2.6(5) . . . . ?
N3 C9 C10 C11 -177.8(3) . . . . ?
C15 C10 C11 C12 0.0(4) . . . . ?
C9 C10 C11 C12 178.8(3) . . . . ?
C10 C11 C12 C13 0.0(5) . . . . ?
C11 C12 C13 C14 0.2(5) . . . . ?
C12 C13 C14 C15 -0.5(4) . . . . ?
C11 C10 C15 C14 -0.2(4) . . . . ?
C9 C10 C15 C14 -179.3(3) . . . . ?
C11 C10 C15 C16 179.0(3) . . . . ?
C9 C10 C15 C16 -0.2(3) . . . . ?
C13 C14 C15 C10 0.4(4) . . . . ?
C13 C14 C15 C16 -178.5(3) . . . . ?
C10 C15 C16 N8 -179.9(3) . . . 3 ?
C14 C15 C16 N8 -0.8(5) . . . 3 ?
C10 C15 C16 N3 -0.9(3) . . . . ?
C14 C15 C16 N3 178.2(3) . . . . ?
N8 C1 N1 C8 -179.6(3) . . . . ?
C2 C1 N1 C8 1.0(3) . . . . ?
N8 C1 N1 Co1 1.5(4) . . . . ?
C2 C1 N1 Co1 -177.96(18) . . . . ?
N2 C8 N1 C1 178.4(3) . . . . ?
C7 C8 N1 C1 -1.3(3) . . . . ?
N2 C8 N1 Co1 -2.7(4) . . . . ?
C7 C8 N1 Co1 177.60(18) . . . . ?
N3 C9 N2 C8 1.7(4) . . . . ?
C10 C9 N2 C8 -178.9(2) . . . . ?
N1 C8 N2 C9 1.1(4) . . . . ?
C7 C8 N2 C9 -179.3(3) . . . . ?
N8 C16 N3 C9 -179.5(3) 3 . . . ?
C15 C16 N3 C9 1.6(3) . . . . ?
N8 C16 N3 Co1 0.9(4) 3 . . . ?
C15 C16 N3 Co1 -178.03(18) . . . . ?
N2 C9 N3 C16 177.8(3) . . . . ?
C10 C9 N3 C16 -1.7(3) . . . . ?
N2 C9 N3 Co1 -2.6(4) . . . . ?
C10 C9 N3 Co1 177.93(18) . . . . ?
N1 C1 N8 C16 -3.0(5) . . . 3 ?
C2 C1 N8 C16 176.4(3) . . . 3 ?
